data_4513731
loop_
_publ_author_name
'Crochet, Aur\'elien'
'Brog, Jean-Pierre'
'Fromm, Katharina M.'

_publ_section_title
;
 Mixed Metal Multinuclear Cr(III) Cage Compounds and Coordination Polymers
 Based on Unsubstituted Phenolate: Design, Synthesis, Mechanism, and
 Properties
;
_journal_issue 1
_journal_name_full 'Crystal Growth &amp; Design'
_journal_page_first 189
_journal_paper_doi 10.1021/acs.cgd.5b01084
_journal_volume 16
_journal_year 2016
_chemical_formula_moiety 'C72 H96 Cl2 Cr4 Li6 O22, 2(C4 H8 O)'
_chemical_formula_sum 'C80 H112 Cl2 Cr4 Li6 O24'
_chemical_formula_weight 1778.29
_space_group_crystal_system triclinic
_space_group_IT_number 2
_space_group_name_Hall '-P 1'
_space_group_name_H-M_alt 'P -1'
_symmetry_space_group_name_Hall '-P 1'
_symmetry_space_group_name_H-M 'P -1'
_atom_sites_solution_hydrogens mixed
_audit_creation_method SHELXL-2014/7
_cell_angle_alpha 98.203(2)
_cell_angle_beta 109.4220(10)
_cell_angle_gamma 115.8690(10)
_cell_formula_units_Z 1
_cell_length_a 13.6390(3)
_cell_length_b 14.4630(3)
_cell_length_c 14.3910(3)
_cell_measurement_reflns_used 69529
_cell_measurement_temperature 150(2)
_cell_measurement_theta_max 29.53
_cell_measurement_theta_min 1.59
_cell_volume 2266.23(10)
_computing_cell_refinement 'X-Area (Stoe & Cie, 2009)'
_computing_data_collection 'X-Area (Stoe & Cie, 2009)'
_computing_data_reduction 'X-RED32(Stoe & Cie, 2009)'
_computing_structure_refinement 'SHELXL-2014/7 (Sheldrick, 2014)'
_computing_structure_solution 'SHELXS-97 (Sheldrick, 2008)'
_diffrn_ambient_temperature 150(2)
_diffrn_detector_area_resol_mean 6.67
_diffrn_measured_fraction_theta_full 0.981
_diffrn_measured_fraction_theta_max 0.981
_diffrn_measurement_device_type 'STOE IPDS 2T'
_diffrn_measurement_method 'rotation method'
_diffrn_radiation_monochromator graphite
_diffrn_radiation_probe x-ray
_diffrn_radiation_type MoK\a
_diffrn_radiation_wavelength 0.71073
_diffrn_reflns_av_R_equivalents 0.0927
_diffrn_reflns_av_unetI/netI 0.0338
_diffrn_reflns_laue_measured_fraction_full 0.981
_diffrn_reflns_laue_measured_fraction_max 0.981
_diffrn_reflns_limit_h_max 16
_diffrn_reflns_limit_h_min -16
_diffrn_reflns_limit_k_max 17
_diffrn_reflns_limit_k_min -17
_diffrn_reflns_limit_l_max 17
_diffrn_reflns_limit_l_min -17
_diffrn_reflns_number 78195
_diffrn_reflns_point_group_measured_fraction_full 0.981
_diffrn_reflns_point_group_measured_fraction_max 0.981
_diffrn_reflns_theta_full 24.999
_diffrn_reflns_theta_max 24.999
_diffrn_reflns_theta_min 2.523
_diffrn_source 'fine-focus sealed tube'
_exptl_absorpt_coefficient_mu 0.594
_exptl_absorpt_correction_T_max 0.4304
_exptl_absorpt_correction_T_min 0.4184
_exptl_absorpt_correction_type sphere
_exptl_absorpt_process_details X-Shape
_exptl_crystal_density_diffrn 1.303
_exptl_crystal_F_000 932
_exptl_crystal_size_max 0.15
_exptl_crystal_size_mid 0.09
_exptl_crystal_size_min 0.06
_refine_diff_density_max 2.085
_refine_diff_density_min -1.314
_refine_diff_density_rms 0.108
_refine_ls_extinction_method none
_refine_ls_goodness_of_fit_ref 1.091
_refine_ls_hydrogen_treatment constr
_refine_ls_matrix_type full
_refine_ls_number_parameters 451
_refine_ls_number_reflns 7833
_refine_ls_number_restraints 0
_refine_ls_restrained_S_all 1.091
_refine_ls_R_factor_all 0.0950
_refine_ls_R_factor_gt 0.0789
_refine_ls_shift/su_max 0.001
_refine_ls_shift/su_mean 0.000
_refine_ls_structure_factor_coef Fsqd
_refine_ls_weighting_details 'w=1/[\s^2^(Fo^2^)+(0.0677P)^2^+12.4497P] where P=(Fo^2^+2Fc^2^)/3'
_refine_ls_weighting_scheme calc
_refine_ls_wR_factor_gt 0.1781
_refine_ls_wR_factor_ref 0.1862
_reflns_Friedel_coverage 0.000
_reflns_number_gt 6514
_reflns_number_total 7833
_reflns_threshold_expression 'I > 2\s(I)'
_cod_data_source_file 5.cif
_cod_data_source_block tetramer_of_Cr
_cod_depositor_comments 'Adding full bibliography for 4513725--4513731.cif.'
_cod_original_cell_volume 2266.22(9)
_cod_database_code 4513731
_shelx_shelxl_version_number 2014/7
_shelx_space_group_comment
;
The symmetry employed for this shelxl refinement is uniquely defined
by the following loop, which should always be used as a source of
symmetry information in preference to the above space-group names.
They are only intended as comments.
;

loop_
_space_group_symop_operation_xyz
'x, y, z'
'-x, -y, -z'

loop_
_atom_site_label
_atom_site_type_symbol
_atom_site_fract_x
_atom_site_fract_y
_atom_site_fract_z
_atom_site_U_iso_or_equiv
_atom_site_adp_type
_atom_site_occupancy
_atom_site_site_symmetry_order
_atom_site_calc_flag
_atom_site_refinement_flags_posn
_atom_site_refinement_flags_adp
Cl1 Cl 0.09202(11) 0.50773(11) 0.25502(10) 0.0257(3) Uani 1 1 d . .
Cr1 Cr 0.39588(6) 0.50840(6) 0.51814(5) 0.01101(19) Uani 1 1 d . .
Cr2 Cr 0.36883(6) 0.44372(6) 0.29244(5) 0.01211(19) Uani 1 1 d . .
O1 O 0.6082(3) 0.3804(3) 0.3925(2) 0.0185(7) Uani 1 1 d . .
O2 O 0.3281(3) 0.5083(2) 0.1858(2) 0.0164(7) Uani 1 1 d . .
O3 O 0.2238(3) 0.4041(3) 0.4648(2) 0.0181(7) Uani 1 1 d . .
O4 O 0.3783(3) 0.3333(3) 0.2043(3) 0.0202(7) Uani 1 1 d . .
O5 O 0.6924(3) 0.8039(3) 0.5722(3) 0.0310(9) Uani 1 1 d . .
O6 O -0.0376(3) 0.2466(3) 0.2810(3) 0.0329(9) Uani 1 1 d . .
O7 O 0.3726(3) 0.5529(3) 0.3948(2) 0.0166(7) Uani 1 1 d . .
O8 O 0.5514(3) 0.5282(2) 0.3522(2) 0.0158(7) Uani 1 1 d . .
O9 O 0.4197(3) 0.4052(2) 0.4263(2) 0.0146(7) Uani 1 1 d . .
O10 O 0.1940(3) 0.3457(3) 0.2386(3) 0.0192(7) Uani 1 1 d . .
O11 O 0.0197(4) 0.3301(3) 0.0169(3) 0.0367(10) Uani 1 1 d . .
O12 O 0.6208(4) 0.4038(4) 0.1703(3) 0.0358(10) Uani 1 1 d . .
C11 C 0.5967(4) 0.2858(4) 0.4034(4) 0.0169(10) Uani 1 1 d . .
C12 C 0.6791(5) 0.2820(4) 0.4882(4) 0.0249(11) Uani 1 1 d . .
H12 H 0.7475 0.3483 0.5405 0.030 Uiso 1 1 calc R U
C13 C 0.6638(6) 0.1834(5) 0.4981(5) 0.0326(13) Uani 1 1 d . .
H13 H 0.7210 0.1827 0.5574 0.039 Uiso 1 1 calc R U
C14 C 0.5650(6) 0.0852(5) 0.4218(5) 0.0346(13) Uani 1 1 d . .
H14 H 0.5523 0.0173 0.4295 0.042 Uiso 1 1 calc R U
C15 C 0.4856(5) 0.0888(5) 0.3343(5) 0.0354(14) Uani 1 1 d . .
H15 H 0.4204 0.0226 0.2797 0.043 Uiso 1 1 calc R U
C16 C 0.4996(5) 0.1869(4) 0.3253(4) 0.0269(11) Uani 1 1 d . .
H16 H 0.4429 0.1875 0.2655 0.032 Uiso 1 1 calc R U
C21 C 0.4003(4) 0.6137(4) 0.1994(4) 0.0185(10) Uani 1 1 d . .
C22 C 0.5068(5) 0.6497(5) 0.1866(4) 0.0273(12) Uani 1 1 d . .
H22 H 0.5307 0.5993 0.1698 0.033 Uiso 1 1 calc R U
C23 C 0.5780(6) 0.7586(5) 0.1983(5) 0.0398(15) Uani 1 1 d . .
H23 H 0.6501 0.7823 0.1896 0.048 Uiso 1 1 calc R U
C24 C 0.5443(6) 0.8323(5) 0.2225(5) 0.0448(16) Uani 1 1 d . .
H24 H 0.5929 0.9065 0.2300 0.054 Uiso 1 1 calc R U
C25 C 0.4401(6) 0.7983(5) 0.2358(5) 0.0375(14) Uani 1 1 d . .
H25 H 0.4175 0.8495 0.2529 0.045 Uiso 1 1 calc R U
C26 C 0.3680(5) 0.6903(4) 0.2244(4) 0.0235(11) Uani 1 1 d . .
H26 H 0.2961 0.6678 0.2336 0.028 Uiso 1 1 calc R U
C31 C 0.1696(4) 0.3744(4) 0.5279(4) 0.0185(10) Uani 1 1 d . .
C32 C 0.1667(5) 0.2886(5) 0.5627(4) 0.0292(12) Uani 1 1 d . .
H32 H 0.2065 0.2538 0.5451 0.035 Uiso 1 1 calc R U
C33 C 0.1050(6) 0.2530(6) 0.6239(5) 0.0466(18) Uani 1 1 d . .
H33 H 0.1031 0.1944 0.6474 0.056 Uiso 1 1 calc R U
C34 C 0.0488(7) 0.3023(7) 0.6488(5) 0.059(2) Uani 1 1 d . .
H34 H 0.0077 0.2787 0.6903 0.071 Uiso 1 1 calc R U
C35 C 0.0506(6) 0.3873(7) 0.6142(5) 0.053(2) Uani 1 1 d . .
H35 H 0.0090 0.4202 0.6312 0.064 Uiso 1 1 calc R U
C36 C 0.1121(5) 0.4254(5) 0.5550(5) 0.0332(13) Uani 1 1 d . .
H36 H 0.1148 0.4852 0.5334 0.040 Uiso 1 1 calc R U
C41 C 0.2974(4) 0.2676(4) 0.1047(4) 0.0194(10) Uani 1 1 d . .
C42 C 0.2236(5) 0.1560(4) 0.0823(4) 0.0333(13) Uani 1 1 d . .
H42 H 0.2293 0.1267 0.1375 0.040 Uiso 1 1 calc R U
C43 C 0.1417(6) 0.0872(5) -0.0205(5) 0.0471(17) Uani 1 1 d . .
H43 H 0.0918 0.0111 -0.0349 0.057 Uiso 1 1 calc R U
C44 C 0.1324(6) 0.1288(6) -0.1016(5) 0.0448(16) Uani 1 1 d . .
H44 H 0.0769 0.0816 -0.1717 0.054 Uiso 1 1 calc R U
C45 C 0.2040(6) 0.2385(5) -0.0800(4) 0.0393(15) Uani 1 1 d . .
H45 H 0.1972 0.2676 -0.1355 0.047 Uiso 1 1 calc R U
C46 C 0.2868(5) 0.3080(5) 0.0225(4) 0.0285(12) Uani 1 1 d . .
H46 H 0.3366 0.3838 0.0362 0.034 Uiso 1 1 calc R U
C51 C 0.7843(7) 0.9033(6) 0.6562(6) 0.0507(6) Uani 1 1 d . .
H51A H 0.8461 0.8929 0.7055 0.061 Uiso 1 1 calc R U
H51B H 0.7487 0.9302 0.6950 0.061 Uiso 1 1 calc R U
C52 C 0.8391(8) 0.9814(6) 0.6062(6) 0.066(2) Uani 1 1 d . .
H52A H 0.9145 0.9856 0.6089 0.079 Uiso 1 1 calc R U
H52B H 0.8587 1.0553 0.6418 0.079 Uiso 1 1 calc R U
C53 C 0.7431(7) 0.9359(6) 0.4938(6) 0.0554(19) Uani 1 1 d . .
H53A H 0.7190 0.9892 0.4773 0.066 Uiso 1 1 calc R U
H53B H 0.7738 0.9184 0.4446 0.066 Uiso 1 1 calc R U
C54 C 0.6383(7) 0.8351(6) 0.4868(6) 0.0507(6) Uani 1 1 d . .
H54A H 0.5771 0.8501 0.4954 0.061 Uiso 1 1 calc R U
H54B H 0.5989 0.7768 0.4186 0.061 Uiso 1 1 calc R U
C61 C -0.1372(7) 0.2432(6) 0.2983(6) 0.0507(6) Uani 1 1 d . .
H61A H -0.2066 0.2233 0.2316 0.061 Uiso 1 1 calc R U
H61B H -0.1117 0.3144 0.3461 0.061 Uiso 1 1 calc R U
C62 C -0.1706(8) 0.1525(7) 0.3495(6) 0.0642(9) Uani 1 1 d . .
H62A H -0.1216 0.1837 0.4265 0.077 Uiso 1 1 calc R U
H62B H -0.2579 0.1150 0.3329 0.077 Uiso 1 1 calc R U
C63 C -0.1409(8) 0.0765(8) 0.3014(6) 0.0642(9) Uani 1 1 d . .
H63A H -0.1177 0.0390 0.3493 0.077 Uiso 1 1 calc R U
H63B H -0.2106 0.0211 0.2344 0.077 Uiso 1 1 calc R U
C64 C -0.0396(7) 0.1478(6) 0.2846(6) 0.0507(6) Uani 1 1 d . .
H64A H 0.0372 0.1650 0.3420 0.061 Uiso 1 1 calc R U
H64B H -0.0459 0.1102 0.2179 0.061 Uiso 1 1 calc R U
C111 C -0.0520(7) 0.2180(6) 0.0098(6) 0.0507(6) Uani 1 1 d . .
H11C H -0.0821 0.2151 0.0638 0.061 Uiso 1 1 calc R U
H11D H -0.0025 0.1833 0.0203 0.061 Uiso 1 1 calc R U
C112 C -0.1558(8) 0.1609(8) -0.0970(6) 0.0642(9) Uani 1 1 d . .
H11G H -0.1692 0.0885 -0.1287 0.077 Uiso 1 1 calc R U
H11H H -0.2313 0.1509 -0.0943 0.077 Uiso 1 1 calc R U
C113 C -0.1200(8) 0.2328(7) -0.1574(6) 0.0642(9) Uani 1 1 d . .
H11A H -0.1917 0.2232 -0.2155 0.077 Uiso 1 1 calc R U
H11B H -0.0680 0.2204 -0.1856 0.077 Uiso 1 1 calc R U
C114 C -0.0487(7) 0.3454(6) -0.0722(6) 0.0507(6) Uani 1 1 d . .
H11E H 0.0054 0.4023 -0.0920 0.061 Uiso 1 1 calc R U
H11F H -0.1043 0.3661 -0.0589 0.061 Uiso 1 1 calc R U
C121 C 0.7494(8) 0.4661(8) 0.0885(6) 0.0642(9) Uani 1 1 d . .
H12C H 0.7412 0.4742 0.0196 0.077 Uiso 1 1 calc R U
H12D H 0.8332 0.5208 0.1423 0.077 Uiso 1 1 calc R U
C122 C 0.7205(8) 0.3579(8) 0.0857(6) 0.0642(9) Uani 1 1 d . .
H12E H 0.7915 0.3495 0.0973 0.077 Uiso 1 1 calc R U
H12F H 0.6516 0.3029 0.0181 0.077 Uiso 1 1 calc R U
C123 C 0.6860(7) 0.3479(6) 0.1764(6) 0.0507(6) Uani 1 1 d . .
H12G H 0.6340 0.2703 0.1674 0.061 Uiso 1 1 calc R U
H12H H 0.7594 0.3830 0.2444 0.061 Uiso 1 1 calc R U
C124 C 0.6587(7) 0.4786(6) 0.1153(6) 0.0507(6) Uani 1 1 d . .
H12A H 0.6954 0.5546 0.1604 0.061 Uiso 1 1 calc R U
H12B H 0.5880 0.4612 0.0509 0.061 Uiso 1 1 calc R U
Li1 Li 0.1219(7) 0.3764(7) 0.3223(6) 0.0236(18) Uani 1 1 d . .
Li2 Li 0.1536(8) 0.4281(7) 0.1508(6) 0.0247(18) Uani 1 1 d . .
Li3 Li 0.5515(8) 0.4066(7) 0.2653(7) 0.0229(18) Uani 1 1 d . .
H10 H 0.1788 0.2972 0.2140 0.034 Uiso 1 1 d . U
H8 H 0.5828 0.5905 0.3633 0.034 Uiso 1 1 d . U
H9 H 0.3784 0.3395 0.4089 0.034 Uiso 1 1 d . U
H7 H 0.3130 0.5691 0.3671 0.034 Uiso 1 1 d . U

loop_
_atom_site_aniso_label
_atom_site_aniso_U_11
_atom_site_aniso_U_22
_atom_site_aniso_U_33
_atom_site_aniso_U_23
_atom_site_aniso_U_13
_atom_site_aniso_U_12
Cl1 0.0261(6) 0.0312(7) 0.0265(6) 0.0109(5) 0.0129(5) 0.0189(6)
Cr1 0.0123(4) 0.0105(4) 0.0106(4) 0.0036(3) 0.0062(3) 0.0054(3)
Cr2 0.0139(4) 0.0110(4) 0.0100(4) 0.0034(3) 0.0050(3) 0.0055(3)
O1 0.0250(18) 0.0190(17) 0.0166(17) 0.0062(14) 0.0108(14) 0.0142(15)
O2 0.0189(17) 0.0131(16) 0.0132(15) 0.0043(13) 0.0055(13) 0.0064(14)
O3 0.0154(16) 0.0217(17) 0.0177(17) 0.0073(14) 0.0111(14) 0.0070(14)
O4 0.0230(18) 0.0214(17) 0.0151(16) 0.0029(14) 0.0079(14) 0.0120(15)
O5 0.029(2) 0.0214(19) 0.037(2) 0.0153(17) 0.0121(18) 0.0091(16)
O6 0.0217(19) 0.033(2) 0.039(2) 0.0129(18) 0.0158(17) 0.0090(17)
O7 0.0189(16) 0.0169(16) 0.0161(16) 0.0073(13) 0.0079(14) 0.0103(14)
O8 0.0180(16) 0.0137(16) 0.0169(16) 0.0058(13) 0.0086(14) 0.0083(13)
O9 0.0162(16) 0.0123(15) 0.0139(16) 0.0030(13) 0.0072(13) 0.0064(13)
O10 0.0177(17) 0.0148(16) 0.0187(17) 0.0034(13) 0.0050(14) 0.0063(14)
O11 0.033(2) 0.036(2) 0.021(2) 0.0079(17) 0.0016(17) 0.0115(19)
O12 0.052(3) 0.049(3) 0.030(2) 0.0202(19) 0.030(2) 0.034(2)
C11 0.021(2) 0.018(2) 0.022(2) 0.009(2) 0.016(2) 0.013(2)
C12 0.030(3) 0.023(3) 0.022(3) 0.004(2) 0.011(2) 0.015(2)
C13 0.042(3) 0.037(3) 0.033(3) 0.016(3) 0.017(3) 0.030(3)
C14 0.047(4) 0.028(3) 0.049(4) 0.021(3) 0.029(3) 0.027(3)
C15 0.029(3) 0.020(3) 0.049(4) 0.006(3) 0.014(3) 0.010(2)
C16 0.025(3) 0.021(3) 0.028(3) 0.003(2) 0.006(2) 0.012(2)
C21 0.023(2) 0.018(2) 0.012(2) 0.0072(18) 0.0063(19) 0.008(2)
C22 0.032(3) 0.032(3) 0.025(3) 0.016(2) 0.017(2) 0.016(2)
C23 0.034(3) 0.044(4) 0.040(3) 0.026(3) 0.020(3) 0.013(3)
C24 0.040(4) 0.022(3) 0.053(4) 0.019(3) 0.012(3) 0.006(3)
C25 0.043(4) 0.025(3) 0.039(3) 0.012(3) 0.009(3) 0.019(3)
C26 0.025(3) 0.019(2) 0.025(3) 0.009(2) 0.010(2) 0.011(2)
C31 0.010(2) 0.022(2) 0.014(2) 0.0034(19) 0.0046(19) 0.0022(19)
C32 0.023(3) 0.030(3) 0.025(3) 0.012(2) 0.009(2) 0.007(2)
C33 0.035(3) 0.049(4) 0.032(3) 0.021(3) 0.015(3) 0.002(3)
C34 0.041(4) 0.077(6) 0.031(4) 0.013(4) 0.028(3) 0.002(4)
C35 0.032(3) 0.072(5) 0.043(4) -0.007(4) 0.026(3) 0.018(3)
C36 0.025(3) 0.038(3) 0.032(3) 0.001(3) 0.015(2) 0.014(3)
C41 0.022(2) 0.024(3) 0.014(2) 0.0033(19) 0.008(2) 0.014(2)
C42 0.037(3) 0.022(3) 0.025(3) 0.004(2) 0.009(3) 0.007(2)
C43 0.049(4) 0.027(3) 0.034(3) -0.002(3) 0.006(3) 0.007(3)
C44 0.046(4) 0.043(4) 0.021(3) -0.006(3) 0.000(3) 0.020(3)
C45 0.054(4) 0.041(4) 0.017(3) 0.007(2) 0.009(3) 0.025(3)
C46 0.039(3) 0.027(3) 0.022(3) 0.009(2) 0.015(2) 0.017(3)
C51 0.0515(15) 0.0457(14) 0.0472(14) 0.0159(12) 0.0193(12) 0.0210(12)
C52 0.059(5) 0.040(4) 0.057(5) 0.021(4) 0.015(4) -0.001(4)
C53 0.057(5) 0.043(4) 0.069(5) 0.037(4) 0.027(4) 0.025(4)
C54 0.0515(15) 0.0457(14) 0.0472(14) 0.0159(12) 0.0193(12) 0.0210(12)
C61 0.0515(15) 0.0457(14) 0.0472(14) 0.0159(12) 0.0193(12) 0.0210(12)
C62 0.0544(19) 0.079(2) 0.0459(18) 0.0173(17) 0.0230(15) 0.0250(18)
C63 0.0544(19) 0.079(2) 0.0459(18) 0.0173(17) 0.0230(15) 0.0250(18)
C64 0.0515(15) 0.0457(14) 0.0472(14) 0.0159(12) 0.0193(12) 0.0210(12)
C111 0.0515(15) 0.0457(14) 0.0472(14) 0.0159(12) 0.0193(12) 0.0210(12)
C112 0.0544(19) 0.079(2) 0.0459(18) 0.0173(17) 0.0230(15) 0.0250(18)
C113 0.0544(19) 0.079(2) 0.0459(18) 0.0173(17) 0.0230(15) 0.0250(18)
C114 0.0515(15) 0.0457(14) 0.0472(14) 0.0159(12) 0.0193(12) 0.0210(12)
C121 0.0544(19) 0.079(2) 0.0459(18) 0.0173(17) 0.0230(15) 0.0250(18)
C122 0.0544(19) 0.079(2) 0.0459(18) 0.0173(17) 0.0230(15) 0.0250(18)
C123 0.0515(15) 0.0457(14) 0.0472(14) 0.0159(12) 0.0193(12) 0.0210(12)
C124 0.0515(15) 0.0457(14) 0.0472(14) 0.0159(12) 0.0193(12) 0.0210(12)
Li1 0.016(4) 0.030(5) 0.018(4) 0.007(4) 0.006(3) 0.008(4)
Li2 0.026(4) 0.026(4) 0.013(4) 0.001(3) 0.006(3) 0.009(4)
Li3 0.028(4) 0.027(4) 0.023(4) 0.013(4) 0.019(4) 0.014(4)

loop_
_atom_type_symbol
_atom_type_description
_atom_type_scat_dispersion_real
_atom_type_scat_dispersion_imag
_atom_type_scat_source
H H 0.0000 0.0000 'International Tables Vol C Tables 4.2.6.8 and 6.1.1.4'
C C 0.0030 0.0020 'International Tables Vol C Tables 4.2.6.8 and 6.1.1.4'
O O 0.0110 0.0060 'International Tables Vol C Tables 4.2.6.8 and 6.1.1.4'
Cl Cl 0.1480 0.1590 'International Tables Vol C Tables 4.2.6.8 and 6.1.1.4'
Cr Cr 0.3210 0.6240 'International Tables Vol C Tables 4.2.6.8 and 6.1.1.4'
Li Li 0.0000 0.0000 'International Tables Vol C Tables 4.2.6.8 and 6.1.1.4'

loop_
_geom_angle_atom_site_label_1
_geom_angle_atom_site_label_2
_geom_angle_atom_site_label_3
_geom_angle
_geom_angle_site_symmetry_1
_geom_angle_site_symmetry_3
Li2 Cl1 Li1 72.6(3) . .
O3 Cr1 O1 93.48(14) . 2_666
O3 Cr1 O7 92.93(14) . .
O1 Cr1 O7 99.12(14) 2_666 .
O3 Cr1 O8 96.01(13) . 2_666
O1 Cr1 O8 84.29(13) 2_666 2_666
O7 Cr1 O8 170.23(14) . 2_666
O3 Cr1 O9 169.88(14) . 2_666
O1 Cr1 O9 94.51(13) 2_666 2_666
O7 Cr1 O9 91.92(13) . 2_666
O8 Cr1 O9 78.64(13) 2_666 2_666
O3 Cr1 O9 92.99(13) . .
O1 Cr1 O9 173.29(14) 2_666 .
O7 Cr1 O9 78.79(13) . .
O8 Cr1 O9 96.77(13) 2_666 .
O9 Cr1 O9 79.25(13) 2_666 .
O3 Cr1 Li3 97.97(19) . 2_666
O1 Cr1 Li3 40.48(19) 2_666 2_666
O7 Cr1 Li3 138.44(19) . 2_666
O8 Cr1 Li3 43.86(19) 2_666 2_666
O9 Cr1 Li3 84.18(19) 2_666 2_666
O9 Cr1 Li3 139.87(19) . 2_666
O10 Cr2 O2 86.24(14) . .
O10 Cr2 O7 92.60(14) . .
O2 Cr2 O7 90.09(13) . .
O10 Cr2 O4 90.71(14) . .
O2 Cr2 O4 96.04(14) . .
O7 Cr2 O4 173.22(14) . .
O10 Cr2 O8 172.40(14) . .
O2 Cr2 O8 100.18(13) . .
O7 Cr2 O8 91.48(13) . .
O4 Cr2 O8 84.59(13) . .
O10 Cr2 O9 96.76(13) . .
O2 Cr2 O9 167.88(13) . .
O7 Cr2 O9 78.07(12) . .
O4 Cr2 O9 95.66(13) . .
O8 Cr2 O9 77.82(12) . .
O10 Cr2 Li2 43.4(2) . .
O2 Cr2 Li2 43.7(2) . .
O7 Cr2 Li2 84.94(19) . .
O4 Cr2 Li2 101.5(2) . .
O8 Cr2 Li2 143.5(2) . .
O9 Cr2 Li2 136.0(2) . .
O10 Cr2 Li3 130.9(2) . .
O2 Cr2 Li3 103.22(19) . .
O7 Cr2 Li3 134.6(2) . .
O4 Cr2 Li3 40.9(2) . .
O8 Cr2 Li3 43.8(2) . .
O9 Cr2 Li3 83.72(18) . .
Li2 Cr2 Li3 133.6(2) . .
C11 O1 Li3 127.1(4) . .
C11 O1 Cr1 128.4(3) . 2_666
Li3 O1 Cr1 97.8(3) . 2_666
C21 O2 Cr2 121.9(3) . .
C21 O2 Li2 128.9(4) . .
Cr2 O2 Li2 93.1(3) . .
C31 O3 Li1 117.7(4) . .
C31 O3 Cr1 123.0(3) . .
Li1 O3 Cr1 116.8(3) . .
C41 O4 Li3 128.4(4) . .
C41 O4 Cr2 126.3(3) . .
Li3 O4 Cr2 96.6(3) . .
C51 O5 C54 105.8(5) . .
C64 O6 C61 108.4(5) . .
C64 O6 Li1 116.7(5) . .
C61 O6 Li1 127.1(5) . .
Cr1 O7 Cr2 104.49(15) . .
Cr1 O7 H7 122.0(3) . .
Cr2 O7 H7 114.0(2) . .
Cr1 O8 Li3 92.5(3) 2_666 .
Cr1 O8 Cr2 103.34(14) 2_666 .
Li3 O8 Cr2 92.2(3) . .
Cr1 O8 H8 112.2(3) 2_666 .
Li3 O8 H8 133.9(4) . .
Cr2 O8 H8 117.0(3) . .
Cr1 O9 Cr1 100.75(13) 2_666 .
Cr1 O9 Cr2 100.20(13) 2_666 .
Cr1 O9 Cr2 97.53(13) . .
Cr1 O9 H9 124.8(3) 2_666 .
Cr1 O9 H9 122.1(3) . .
Cr2 O9 H9 106.2(3) . .
Li1 O10 Cr2 116.0(3) . .
Li1 O10 Li2 92.3(4) . .
Cr2 O10 Li2 93.5(3) . .
Li1 O10 H10 123.9(4) . .
Cr2 O10 H10 109.7(3) . .
Li2 O10 H10 116.0(4) . .
C114 O11 C111 107.6(5) . .
C114 O11 Li2 133.7(5) . .
C111 O11 Li2 116.2(5) . .
C123 O12 C124 107.1(5) . .
C123 O12 Li3 118.9(5) . .
C124 O12 Li3 130.2(5) . .
O1 C11 C12 122.6(4) . .
O1 C11 C16 119.3(4) . .
C12 C11 C16 118.1(5) . .
C13 C12 C11 121.2(5) . .
C13 C12 H12 119.4 . .
C11 C12 H12 119.4 . .
C12 C13 C14 120.4(5) . .
C12 C13 H13 119.8 . .
C14 C13 H13 119.8 . .
C15 C14 C13 118.5(5) . .
C15 C14 H14 120.7 . .
C13 C14 H14 120.7 . .
C16 C15 C14 121.0(5) . .
C16 C15 H15 119.5 . .
C14 C15 H15 119.5 . .
C15 C16 C11 120.6(5) . .
C15 C16 H16 119.7 . .
C11 C16 H16 119.7 . .
O2 C21 C22 121.6(5) . .
O2 C21 C26 120.0(4) . .
C22 C21 C26 118.3(5) . .
C23 C22 C21 120.4(5) . .
C23 C22 H22 119.8 . .
C21 C22 H22 119.8 . .
C24 C23 C22 120.3(6) . .
C24 C23 H23 119.8 . .
C22 C23 H23 119.8 . .
C25 C24 C23 120.0(5) . .
C25 C24 H24 120.0 . .
C23 C24 H24 120.0 . .
C24 C25 C26 120.7(6) . .
C24 C25 H25 119.7 . .
C26 C25 H25 119.7 . .
C25 C26 C21 120.3(5) . .
C25 C26 H26 119.8 . .
C21 C26 H26 119.8 . .
O3 C31 C36 120.9(5) . .
O3 C31 C32 119.7(5) . .
C36 C31 C32 119.4(5) . .
C31 C32 C33 120.3(6) . .
C31 C32 H32 119.9 . .
C33 C32 H32 119.9 . .
C34 C33 C32 119.8(7) . .
C34 C33 H33 120.1 . .
C32 C33 H33 120.1 . .
C33 C34 C35 120.4(6) . .
C33 C34 H34 119.8 . .
C35 C34 H34 119.8 . .
C34 C35 C36 121.2(6) . .
C34 C35 H35 119.4 . .
C36 C35 H35 119.4 . .
C31 C36 C35 118.9(6) . .
C31 C36 H36 120.6 . .
C35 C36 H36 120.6 . .
O4 C41 C46 121.6(5) . .
O4 C41 C42 120.0(5) . .
C46 C41 C42 118.4(5) . .
C43 C42 C41 120.5(6) . .
C43 C42 H42 119.8 . .
C41 C42 H42 119.8 . .
C44 C43 C42 120.3(6) . .
C44 C43 H43 119.8 . .
C42 C43 H43 119.8 . .
C45 C44 C43 119.5(5) . .
C45 C44 H44 120.3 . .
C43 C44 H44 120.3 . .
C44 C45 C46 120.6(6) . .
C44 C45 H45 119.7 . .
C46 C45 H45 119.7 . .
C41 C46 C45 120.7(5) . .
C41 C46 H46 119.6 . .
C45 C46 H46 119.6 . .
O5 C51 C52 105.3(6) . .
O5 C51 H51A 110.7 . .
C52 C51 H51A 110.7 . .
O5 C51 H51B 110.7 . .
C52 C51 H51B 110.7 . .
H51A C51 H51B 108.8 . .
C51 C52 C53 105.0(6) . .
C51 C52 H52A 110.7 . .
C53 C52 H52A 110.7 . .
C51 C52 H52B 110.7 . .
C53 C52 H52B 110.7 . .
H52A C52 H52B 108.8 . .
C54 C53 C52 105.2(6) . .
C54 C53 H53A 110.7 . .
C52 C53 H53A 110.7 . .
C54 C53 H53B 110.7 . .
C52 C53 H53B 110.7 . .
H53A C53 H53B 108.8 . .
O5 C54 C53 104.0(6) . .
O5 C54 H54A 110.9 . .
C53 C54 H54A 110.9 . .
O5 C54 H54B 110.9 . .
C53 C54 H54B 110.9 . .
H54A C54 H54B 109.0 . .
O6 C61 C62 102.8(6) . .
O6 C61 H61A 111.2 . .
C62 C61 H61A 111.2 . .
O6 C61 H61B 111.2 . .
C62 C61 H61B 111.2 . .
H61A C61 H61B 109.1 . .
C63 C62 C61 103.5(7) . .
C63 C62 H62A 111.1 . .
C61 C62 H62A 111.1 . .
C63 C62 H62B 111.1 . .
C61 C62 H62B 111.1 . .
H62A C62 H62B 109.0 . .
C64 C63 C62 103.2(7) . .
C64 C63 H63A 111.1 . .
C62 C63 H63A 111.1 . .
C64 C63 H63B 111.1 . .
C62 C63 H63B 111.1 . .
H63A C63 H63B 109.1 . .
O6 C64 C63 110.9(7) . .
O6 C64 H64A 109.5 . .
C63 C64 H64A 109.5 . .
O6 C64 H64B 109.5 . .
C63 C64 H64B 109.5 . .
H64A C64 H64B 108.1 . .
O11 C111 C112 106.4(6) . .
O11 C111 H11C 110.4 . .
C112 C111 H11C 110.4 . .
O11 C111 H11D 110.4 . .
C112 C111 H11D 110.4 . .
H11C C111 H11D 108.6 . .
C113 C112 C111 105.1(7) . .
C113 C112 H11G 110.7 . .
C111 C112 H11G 110.7 . .
C113 C112 H11H 110.7 . .
C111 C112 H11H 110.7 . .
H11G C112 H11H 108.8 . .
C112 C113 C114 100.6(6) . .
C112 C113 H11A 111.7 . .
C114 C113 H11A 111.7 . .
C112 C113 H11B 111.7 . .
C114 C113 H11B 111.7 . .
H11A C113 H11B 109.4 . .
O11 C114 C113 103.1(6) . .
O11 C114 H11E 111.1 . .
C113 C114 H11E 111.1 . .
O11 C114 H11F 111.1 . .
C113 C114 H11F 111.1 . .
H11E C114 H11F 109.1 . .
C122 C121 C124 103.7(7) . .
C122 C121 H12C 111.0 . .
C124 C121 H12C 111.0 . .
C122 C121 H12D 111.0 . .
C124 C121 H12D 111.0 . .
H12C C121 H12D 109.0 . .
C121 C122 C123 102.4(7) . .
C121 C122 H12E 111.3 . .
C123 C122 H12E 111.3 . .
C121 C122 H12F 111.3 . .
C123 C122 H12F 111.3 . .
H12E C122 H12F 109.2 . .
O12 C123 C122 103.6(6) . .
O12 C123 H12G 111.0 . .
C122 C123 H12G 111.0 . .
O12 C123 H12H 111.0 . .
C122 C123 H12H 111.0 . .
H12G C123 H12H 109.0 . .
O12 C124 C121 107.3(6) . .
O12 C124 H12A 110.3 . .
C121 C124 H12A 110.3 . .
O12 C124 H12B 110.3 . .
C121 C124 H12B 110.3 . .
H12A C124 H12B 108.5 . .
O10 Li1 O3 107.5(4) . .
O10 Li1 O6 109.3(4) . .
O3 Li1 O6 107.5(4) . .
O10 Li1 Cl1 97.0(4) . .
O3 Li1 Cl1 125.5(4) . .
O6 Li1 Cl1 108.9(4) . .
O10 Li1 Li2 44.7(3) . .
O3 Li1 Li2 137.1(4) . .
O6 Li1 Li2 112.6(4) . .
Cl1 Li1 Li2 53.1(3) . .
O10 Li1 H10 13.27(12) . .
O3 Li1 H10 108.3(4) . .
O6 Li1 H10 96.9(4) . .
Cl1 Li1 H10 106.0(3) . .
Li2 Li1 H10 53.0(3) . .
O11 Li2 O10 110.4(4) . .
O11 Li2 O2 127.7(5) . .
O10 Li2 O2 85.4(4) . .
O11 Li2 Cl1 110.9(4) . .
O10 Li2 Cl1 96.6(3) . .
O2 Li2 Cl1 116.5(4) . .
O11 Li2 Li1 114.9(4) . .
O10 Li2 Li1 43.0(3) . .
O2 Li2 Li1 110.1(4) . .
Cl1 Li2 Li1 54.3(3) . .
O11 Li2 Cr2 137.3(4) . .
O10 Li2 Cr2 43.0(2) . .
O2 Li2 Cr2 43.2(2) . .
Cl1 Li2 Cr2 105.8(3) . .
Li1 Li2 Cr2 70.8(3) . .
O11 Li2 H10 97.2(4) . .
O10 Li2 H10 14.44(12) . .
O2 Li2 H10 89.0(4) . .
Cl1 Li2 H10 107.5(3) . .
Li1 Li2 H10 53.2(3) . .
Cr2 Li2 H10 50.31(17) . .
O1 Li3 O4 108.9(4) . .
O1 Li3 O12 121.1(5) . .
O4 Li3 O12 116.1(5) . .
O1 Li3 O8 85.3(4) . .
O4 Li3 O8 86.4(4) . .
O12 Li3 O8 131.7(5) . .
O1 Li3 Cr1 41.70(19) . 2_666
O4 Li3 Cr1 98.9(3) . 2_666
O12 Li3 Cr1 144.9(4) . 2_666
O8 Li3 Cr1 43.66(19) . 2_666
O1 Li3 Cr2 97.5(3) . .
O4 Li3 Cr2 42.5(2) . .
O12 Li3 Cr2 141.4(4) . .
O8 Li3 Cr2 43.95(19) . .
Cr1 Li3 Cr2 65.84(17) 2_666 .

loop_
_geom_bond_atom_site_label_1
_geom_bond_atom_site_label_2
_geom_bond_distance
_geom_bond_site_symmetry_2
Cl1 Li2 2.339(9) .
Cl1 Li1 2.376(9) .
Cr1 O3 1.938(3) .
Cr1 O1 1.944(3) 2_666
Cr1 O7 1.948(3) .
Cr1 O8 2.001(3) 2_666
Cr1 O9 2.040(3) 2_666
Cr1 O9 2.055(3) .
Cr1 Li3 2.896(8) 2_666
Cr2 O10 1.950(3) .
Cr2 O2 1.957(3) .
Cr2 O7 1.970(3) .
Cr2 O4 1.971(3) .
Cr2 O8 2.013(3) .
Cr2 O9 2.064(3) .
Cr2 Li2 2.852(9) .
Cr2 Li3 2.898(8) .
O1 C11 1.346(6) .
O1 Li3 1.898(9) .
O1 Cr1 1.944(3) 2_666
O2 C21 1.345(6) .
O2 Li2 1.973(9) .
O3 C31 1.355(6) .
O3 Li1 1.919(9) .
O4 C41 1.349(6) .
O4 Li3 1.909(9) .
O5 C51 1.422(8) .
O5 C54 1.451(8) .
O6 C64 1.426(8) .
O6 C61 1.442(8) .
O6 Li1 1.967(9) .
O7 H7 0.923(3) .
O8 Cr1 2.001(3) 2_666
O8 Li3 2.008(9) .
O8 H8 0.773(3) .
O9 Cr1 2.040(3) 2_666
O9 H9 0.809(3) .
O10 Li1 1.906(9) .
O10 Li2 1.964(9) .
O10 H10 0.644(3) .
O11 C114 1.423(8) .
O11 C111 1.449(8) .
O11 Li2 1.918(9) .
O12 C123 1.432(9) .
O12 C124 1.445(8) .
O12 Li3 1.909(9) .
C11 C12 1.385(7) .
C11 C16 1.401(7) .
C12 C13 1.385(8) .
C12 H12 0.9500 .
C13 C14 1.393(9) .
C13 H13 0.9500 .
C14 C15 1.387(9) .
C14 H14 0.9500 .
C15 C16 1.378(8) .
C15 H15 0.9500 .
C16 H16 0.9500 .
C21 C22 1.401(7) .
C21 C26 1.403(7) .
C22 C23 1.391(8) .
C22 H22 0.9500 .
C23 C24 1.376(10) .
C23 H23 0.9500 .
C24 C25 1.376(10) .
C24 H24 0.9500 .
C25 C26 1.383(8) .
C25 H25 0.9500 .
C26 H26 0.9500 .
C31 C36 1.392(7) .
C31 C32 1.393(8) .
C32 C33 1.412(8) .
C32 H32 0.9500 .
C33 C34 1.346(12) .
C33 H33 0.9500 .
C34 C35 1.384(12) .
C34 H34 0.9500 .
C35 C36 1.394(9) .
C35 H35 0.9500 .
C36 H36 0.9500 .
C41 C46 1.384(7) .
C41 C42 1.393(7) .
C42 C43 1.391(8) .
C42 H42 0.9500 .
C43 C44 1.382(10) .
C43 H43 0.9500 .
C44 C45 1.369(9) .
C44 H44 0.9500 .
C45 C46 1.393(8) .
C45 H45 0.9500 .
C46 H46 0.9500 .
C51 C52 1.485(10) .
C51 H51A 0.9900 .
C51 H51B 0.9900 .
C52 C53 1.516(11) .
C52 H52A 0.9900 .
C52 H52B 0.9900 .
C53 C54 1.491(10) .
C53 H53A 0.9900 .
C53 H53B 0.9900 .
C54 H54A 0.9900 .
C54 H54B 0.9900 .
C61 C62 1.564(11) .
C61 H61A 0.9900 .
C61 H61B 0.9900 .
C62 C63 1.485(12) .
C62 H62A 0.9900 .
C62 H62B 0.9900 .
C63 C64 1.442(11) .
C63 H63A 0.9900 .
C63 H63B 0.9900 .
C64 H64A 0.9900 .
C64 H64B 0.9900 .
C111 C112 1.490(11) .
C111 H11C 0.9900 .
C111 H11D 0.9900 .
C112 C113 1.474(12) .
C112 H11G 0.9900 .
C112 H11H 0.9900 .
C113 C114 1.535(11) .
C113 H11A 0.9900 .
C113 H11B 0.9900 .
C114 H11E 0.9900 .
C114 H11F 0.9900 .
C121 C122 1.429(13) .
C121 C124 1.485(11) .
C121 H12C 0.9900 .
C121 H12D 0.9900 .
C122 C123 1.533(10) .
C122 H12E 0.9900 .
C122 H12F 0.9900 .
C123 H12G 0.9900 .
C123 H12H 0.9900 .
C124 H12A 0.9900 .
C124 H12B 0.9900 .
Li1 Li2 2.791(12) .
Li1 H10 2.327(9) .
Li2 H10 2.320(9) .
Li3 Cr1 2.896(8) 2_666

loop_
_geom_hbond_atom_site_label_D
_geom_hbond_atom_site_label_H
_geom_hbond_atom_site_label_A
_geom_hbond_distance_DH
_geom_hbond_distance_HA
_geom_hbond_distance_DA
_geom_hbond_angle_DHA
_geom_hbond_site_symmetry_A
O9 H9 O5 0.809(3) 1.974(4) 2.737(5) 157.0(2) 2_666
O7 H7 Cl1 0.923(3) 2.5490(13) 3.383(3) 150.4(2) .

loop_
_geom_torsion_atom_site_label_1
_geom_torsion_atom_site_label_2
_geom_torsion_atom_site_label_3
_geom_torsion_atom_site_label_4
_geom_torsion
_geom_torsion_site_symmetry_1
_geom_torsion_site_symmetry_4
Li3 O1 C11 C12 151.8(5) . .
Cr1 O1 C11 C12 -63.3(6) 2_666 .
Li3 O1 C11 C16 -26.5(7) . .
Cr1 O1 C11 C16 118.4(4) 2_666 .
O1 C11 C12 C13 179.0(5) . .
C16 C11 C12 C13 -2.7(8) . .
C11 C12 C13 C14 0.8(8) . .
C12 C13 C14 C15 2.4(9) . .
C13 C14 C15 C16 -3.6(9) . .
C14 C15 C16 C11 1.7(9) . .
O1 C11 C16 C15 179.9(5) . .
C12 C11 C16 C15 1.5(8) . .
Cr2 O2 C21 C22 77.8(5) . .
Li2 O2 C21 C22 -156.5(5) . .
Cr2 O2 C21 C26 -103.9(5) . .
Li2 O2 C21 C26 21.8(7) . .
O2 C21 C22 C23 178.2(5) . .
C26 C21 C22 C23 -0.1(8) . .
C21 C22 C23 C24 -0.1(9) . .
C22 C23 C24 C25 0.3(10) . .
C23 C24 C25 C26 -0.4(10) . .
C24 C25 C26 C21 0.2(9) . .
O2 C21 C26 C25 -178.3(5) . .
C22 C21 C26 C25 0.1(7) . .
Li1 O3 C31 C36 -65.9(6) . .
Cr1 O3 C31 C36 95.4(5) . .
Li1 O3 C31 C32 111.4(5) . .
Cr1 O3 C31 C32 -87.3(5) . .
O3 C31 C32 C33 -176.7(5) . .
C36 C31 C32 C33 0.6(8) . .
C31 C32 C33 C34 -0.1(9) . .
C32 C33 C34 C35 0.4(10) . .
C33 C34 C35 C36 -1.3(11) . .
O3 C31 C36 C35 175.7(5) . .
C32 C31 C36 C35 -1.5(8) . .
C34 C35 C36 C31 1.9(9) . .
Li3 O4 C41 C46 -68.7(7) . .
Cr2 O4 C41 C46 71.2(6) . .
Li3 O4 C41 C42 110.0(6) . .
Cr2 O4 C41 C42 -110.1(5) . .
O4 C41 C42 C43 -178.7(6) . .
C46 C41 C42 C43 0.1(9) . .
C41 C42 C43 C44 0.0(11) . .
C42 C43 C44 C45 -0.4(11) . .
C43 C44 C45 C46 0.8(11) . .
O4 C41 C46 C45 179.0(5) . .
C42 C41 C46 C45 0.3(8) . .
C44 C45 C46 C41 -0.8(10) . .
C54 O5 C51 C52 -37.4(8) . .
O5 C51 C52 C53 22.1(9) . .
C51 C52 C53 C54 0.7(9) . .
C51 O5 C54 C53 37.5(7) . .
C52 C53 C54 O5 -22.6(8) . .
C64 O6 C61 C62 18.4(7) . .
Li1 O6 C61 C62 -129.3(6) . .
O6 C61 C62 C63 -31.4(7) . .
C61 C62 C63 C64 32.0(8) . .
C61 O6 C64 C63 1.5(8) . .
Li1 O6 C64 C63 153.1(6) . .
C62 C63 C64 O6 -21.9(8) . .
C114 O11 C111 C112 10.5(8) . .
Li2 O11 C111 C112 175.0(6) . .
O11 C111 C112 C113 16.6(9) . .
C111 C112 C113 C114 -34.7(9) . .
C111 O11 C114 C113 -32.2(7) . .
Li2 O11 C114 C113 167.2(6) . .
C112 C113 C114 O11 41.4(8) . .
C124 C121 C122 C123 -37.8(8) . .
C124 O12 C123 C122 -22.9(7) . .
Li3 O12 C123 C122 176.9(5) . .
C121 C122 C123 O12 38.4(8) . .
C123 O12 C124 C121 -0.1(7) . .
Li3 O12 C124 C121 157.1(6) . .
C122 C121 C124 O12 24.8(8) . .
C11 O1 Li3 O4 70.9(6) . .
Cr1 O1 Li3 O4 -82.0(4) 2_666 .
C11 O1 Li3 O12 -67.7(7) . .
Cr1 O1 Li3 O12 139.4(5) 2_666 .
C11 O1 Li3 O8 155.4(4) . .
Cr1 O1 Li3 O8 2.5(3) 2_666 .
C11 O1 Li3 Cr1 152.9(5) . 2_666
C11 O1 Li3 Cr2 113.1(4) . .
Cr1 O1 Li3 Cr2 -39.8(3) 2_666 .
